data_2239752
loop_
_publ_author_name
'Subasri, S.'
'Kumar, Timiri Ajay'
'Sinha, Barji Nayan'
'Jayaprakash, Venkatesh'
'Velmurugan, Devadasan'

_publ_section_title
;
 2-[(4,6-Diaminopyrimidin-2-yl)sulfanyl]-<i>N</i>-(2-methylphenyl)acetamide
;
_journal_coeditor_code SU2743
_journal_issue 8
_journal_name_full 'Acta Crystallographica Section E'
_journal_page_first o850
_journal_paper_doi 10.1107/S1600536814015256
_journal_volume 70
_journal_year 2014
_chemical_formula_iupac 'C13 H15 N5 O S'
_chemical_formula_moiety 'C13 H15 N5 O S'
_chemical_formula_sum 'C13 H15 N5 O S'
_chemical_formula_weight 289.36
_chemical_name_systematic
;
2-[(4,6-Diaminopyrimidin-2-yl)sulfanyl]-<i>N</i>-(2-methylphenyl)acetamide
;
_space_group_IT_number 14
_symmetry_cell_setting monoclinic
_symmetry_space_group_name_Hall '-P 2ybc'
_symmetry_space_group_name_H-M 'P 1 21/c 1'
_atom_sites_solution_hydrogens geom
_atom_sites_solution_primary direct
_atom_sites_solution_secondary difmap
_audit_creation_method SHELXL-97
_cell_angle_alpha 90.000
_cell_angle_beta 100.189(5)
_cell_angle_gamma 90.000
_cell_formula_units_Z 4
_cell_length_a 22.782(5)
_cell_length_b 7.144(5)
_cell_length_c 8.857(5)
_cell_measurement_temperature 293(2)
_cell_volume 1418.8(13)
_computing_cell_refinement 'SAINT (Bruker, 2008)'
_computing_data_collection 'APEX2 (Bruker, 2008)'
_computing_data_reduction 'SAINT (Bruker, 2008)'
_computing_molecular_graphics 'ORTEP-3 for Windows (Farrugia, 2012)'
_computing_publication_material 'SHELXL97 (Sheldrick, 2008) and PLATON (Spek, 2009)'
_computing_structure_refinement 'SHELXL97 (Sheldrick, 2008)'
_computing_structure_solution 'SHELXS97 (Sheldrick, 2008)'
_diffrn_ambient_temperature 293(2)
_diffrn_measured_fraction_theta_full 1.000
_diffrn_measured_fraction_theta_max 0.965
_diffrn_measurement_device_type 'Bruker SMART APEXII area-detector'
_diffrn_measurement_method '\w and \f scans'
_diffrn_radiation_monochromator graphite
_diffrn_radiation_source 'fine-focus sealed tube'
_diffrn_radiation_type MoK\a
_diffrn_radiation_wavelength 0.71073
_diffrn_reflns_av_R_equivalents 0.0254
_diffrn_reflns_av_sigmaI/netI 0.0230
_diffrn_reflns_limit_h_max 30
_diffrn_reflns_limit_h_min -30
_diffrn_reflns_limit_k_max 8
_diffrn_reflns_limit_k_min -9
_diffrn_reflns_limit_l_max 11
_diffrn_reflns_limit_l_min -11
_diffrn_reflns_number 12825
_diffrn_reflns_theta_full 25.00
_diffrn_reflns_theta_max 28.35
_diffrn_reflns_theta_min 1.82
_exptl_absorpt_coefficient_mu 0.232
_exptl_absorpt_correction_T_max 0.7457
_exptl_absorpt_correction_T_min 0.6867
_exptl_absorpt_correction_type multi-scan
_exptl_absorpt_process_details '(<i>SADABS</i>; Bruker, 2008)'
_exptl_crystal_colour colourless
_exptl_crystal_density_diffrn 1.355
_exptl_crystal_density_method 'not measured'
_exptl_crystal_description block
_exptl_crystal_F_000 608
_exptl_crystal_size_max 0.30
_exptl_crystal_size_mid 0.25
_exptl_crystal_size_min 0.20
_refine_diff_density_max 0.248
_refine_diff_density_min -0.233
_refine_ls_extinction_method none
_refine_ls_goodness_of_fit_ref 1.022
_refine_ls_hydrogen_treatment constr
_refine_ls_matrix_type full
_refine_ls_number_parameters 182
_refine_ls_number_reflns 3417
_refine_ls_number_restraints 0
_refine_ls_restrained_S_all 1.022
_refine_ls_R_factor_all 0.0534
_refine_ls_R_factor_gt 0.0393
_refine_ls_shift/su_max 0.001
_refine_ls_shift/su_mean 0.000
_refine_ls_structure_factor_coef Fsqd
_refine_ls_weighting_details 'calc w=1/[\s^2^(Fo^2^)+(0.0743P)^2^+0.1678P] where P=(Fo^2^+2Fc^2^)/3'
_refine_ls_weighting_scheme calc
_refine_ls_wR_factor_gt 0.1170
_refine_ls_wR_factor_ref 0.1283
_reflns_number_gt 2654
_reflns_number_total 3417
_reflns_threshold_expression I>2sigma(I)
_cod_data_source_file su2743sup1.cif
_cod_data_source_block I
_cod_original_sg_symbol_H-M 'P 21/c'
_cod_database_code 2239752
_cod_database_fobs_code 2239752

loop_
_symmetry_equiv_pos_as_xyz
'x, y, z'
'-x, y+1/2, -z+1/2'
'-x, -y, -z'
'x, -y-1/2, z-1/2'

loop_
_atom_site_type_symbol
_atom_site_label
_atom_site_fract_x
_atom_site_fract_y
_atom_site_fract_z
_atom_site_U_iso_or_equiv
_atom_site_adp_type
_atom_site_calc_flag
_atom_site_refinement_flags
_atom_site_occupancy
_atom_site_symmetry_multiplicity
C C1 0.44402(7) -0.1657(2) 1.14271(18) 0.0541(4) Uani d . 1 1
C C2 0.40616(8) -0.2557(2) 1.22577(18) 0.0565(4) Uani d . 1 1
H H2 0.4169 -0.3687 1.2751 0.068 Uiso calc R 1 1
C C3 0.35231(7) -0.1729(2) 1.23308(15) 0.0479(4) Uani d . 1 1
C C4 0.37612(6) 0.06758(19) 1.08993(15) 0.0428(3) Uani d . 1 1
C C5 0.29403(7) 0.3577(2) 1.06689(17) 0.0498(4) Uani d . 1 1
H H5A 0.2910 0.2907 1.1604 0.060 Uiso calc R 1 1
H H5B 0.2958 0.4905 1.0902 0.060 Uiso calc R 1 1
C C6 0.23955(7) 0.3184(2) 0.94817(15) 0.0450(3) Uani d . 1 1
C C7 0.15591(7) 0.0929(3) 0.88301(19) 0.0600(4) Uani d . 1 1
C C8 0.12155(9) 0.1991(4) 0.7684(3) 0.0836(7) Uani d . 1 1
H H8 0.1335 0.3192 0.7471 0.100 Uiso calc R 1 1
C C9 0.06952(10) 0.1246(5) 0.6865(3) 0.1038(9) Uani d . 1 1
H H9 0.0467 0.1945 0.6089 0.125 Uiso calc R 1 1
C C10 0.05148(10) -0.0489(5) 0.7182(3) 0.1083(9) Uani d . 1 1
H H10 0.0161 -0.0974 0.6636 0.130 Uiso calc R 1 1
C C11 0.08558(10) -0.1541(4) 0.8317(3) 0.0879(7) Uani d . 1 1
H H11 0.0727 -0.2734 0.8524 0.105 Uiso calc R 1 1
C C12 0.13842(7) -0.0871(3) 0.9157(2) 0.0623(5) Uani d . 1 1
C C13 0.17501(10) -0.2061(3) 1.0374(2) 0.0705(5) Uani d . 1 1
H H13A 0.1746 -0.1520 1.1364 0.106 Uiso calc R 1 1
H H13B 0.2153 -0.2122 1.0196 0.106 Uiso calc R 1 1
H H13C 0.1585 -0.3300 1.0339 0.106 Uiso calc R 1 1
N N1 0.42970(6) 0.00314(17) 1.07572(14) 0.0492(3) Uani d . 1 1
N N2 0.33525(5) -0.01003(16) 1.15794(12) 0.0447(3) Uani d . 1 1
N N3 0.31124(7) -0.2447(2) 1.31032(16) 0.0624(4) Uani d . 1 1
H H3A 0.2779 -0.1877 1.3088 0.075 Uiso calc R 1 1
H H3B 0.3185 -0.3474 1.3609 0.075 Uiso calc R 1 1
N N4 0.49728(8) -0.2346(3) 1.1248(2) 0.0820(5) Uani d . 1 1
H H4A 0.5195 -0.1723 1.0738 0.098 Uiso calc R 1 1
H H4B 0.5091 -0.3410 1.1643 0.098 Uiso calc R 1 1
N N5 0.20923(6) 0.1643(2) 0.97155(15) 0.0572(4) Uani d . 1 1
H H5 0.2240 0.0995 1.0511 0.069 Uiso calc R 1 1
O O1 0.22618(6) 0.42293(18) 0.83847(13) 0.0687(4) Uani d . 1 1
S S1 0.361751(18) 0.28855(6) 1.00258(5) 0.05785(16) Uani d . 1 1

loop_
_atom_site_aniso_label
_atom_site_aniso_U_11
_atom_site_aniso_U_22
_atom_site_aniso_U_33
_atom_site_aniso_U_12
_atom_site_aniso_U_13
_atom_site_aniso_U_23
C1 0.0596(9) 0.0472(9) 0.0498(8) 0.0097(7) -0.0054(7) 0.0037(7)
C2 0.0738(11) 0.0425(8) 0.0486(8) 0.0117(8) -0.0017(7) 0.0092(6)
C3 0.0688(10) 0.0384(7) 0.0326(6) 0.0011(7) -0.0014(6) -0.0002(5)
C4 0.0536(8) 0.0356(7) 0.0345(6) 0.0012(6) -0.0054(5) -0.0015(5)
C5 0.0628(9) 0.0354(7) 0.0490(8) 0.0060(7) 0.0039(6) -0.0007(6)
C6 0.0508(8) 0.0444(8) 0.0414(7) 0.0090(6) 0.0124(6) 0.0012(6)
C7 0.0461(8) 0.0792(12) 0.0535(9) -0.0016(8) 0.0058(7) 0.0023(8)
C8 0.0543(11) 0.1116(18) 0.0796(13) -0.0008(11) -0.0025(9) 0.0239(12)
C9 0.0571(12) 0.160(3) 0.0862(15) -0.0027(16) -0.0096(10) 0.0175(17)
C10 0.0581(13) 0.165(3) 0.0938(17) -0.0216(16) -0.0090(11) -0.0151(18)
C11 0.0645(12) 0.1092(18) 0.0881(14) -0.0245(12) 0.0087(11) -0.0199(14)
C12 0.0539(9) 0.0765(13) 0.0579(9) -0.0093(9) 0.0139(7) -0.0114(8)
C13 0.0777(13) 0.0576(11) 0.0757(12) -0.0109(9) 0.0124(10) -0.0059(9)
N1 0.0530(7) 0.0419(7) 0.0487(7) 0.0059(6) -0.0023(5) 0.0030(5)
N2 0.0585(7) 0.0362(6) 0.0365(6) 0.0039(5) 0.0002(5) 0.0000(5)
N3 0.0830(11) 0.0503(8) 0.0549(8) 0.0077(7) 0.0146(7) 0.0147(6)
N4 0.0690(11) 0.0739(11) 0.1029(14) 0.0298(9) 0.0151(9) 0.0318(10)
N5 0.0551(8) 0.0603(8) 0.0521(7) -0.0044(6) -0.0020(6) 0.0133(6)
O1 0.0780(8) 0.0694(8) 0.0540(7) -0.0050(6) -0.0013(6) 0.0188(6)
S1 0.0529(3) 0.0455(3) 0.0740(3) 0.00657(17) 0.00824(19) 0.02046(18)

loop_
_atom_type_symbol
_atom_type_description
_atom_type_scat_dispersion_real
_atom_type_scat_dispersion_imag
_atom_type_scat_source
C C 0.0033 0.0016 'International Tables Vol C Tables 4.2.6.8 and 6.1.1.4'
H H 0.0000 0.0000 'International Tables Vol C Tables 4.2.6.8 and 6.1.1.4'
N N 0.0061 0.0033 'International Tables Vol C Tables 4.2.6.8 and 6.1.1.4'
O O 0.0106 0.0060 'International Tables Vol C Tables 4.2.6.8 and 6.1.1.4'
S S 0.1246 0.1234 'International Tables Vol C Tables 4.2.6.8 and 6.1.1.4'

loop_
_geom_angle_atom_site_label_1
_geom_angle_atom_site_label_2
_geom_angle_atom_site_label_3
_geom_angle
N4 C1 N1 115.18(16)
N4 C1 C2 123.50(16)
N1 C1 C2 121.30(15)
C3 C2 C1 118.03(15)
C3 C2 H2 121.0
C1 C2 H2 121.0
N3 C3 N2 114.04(15)
N3 C3 C2 124.29(14)
N2 C3 C2 121.65(15)
N2 C4 N1 129.18(13)
N2 C4 S1 119.08(11)
N1 C4 S1 111.74(11)
C6 C5 S1 111.95(10)
C6 C5 H5A 109.2
S1 C5 H5A 109.2
C6 C5 H5B 109.2
S1 C5 H5B 109.2
H5A C5 H5B 107.9
O1 C6 N5 124.40(15)
O1 C6 C5 120.05(14)
N5 C6 C5 115.54(13)
C8 C7 C12 120.68(18)
C8 C7 N5 121.56(19)
C12 C7 N5 117.76(15)
C9 C8 C7 119.5(2)
C9 C8 H8 120.2
C7 C8 H8 120.2
C10 C9 C8 120.6(2)
C10 C9 H9 119.7
C8 C9 H9 119.7
C9 C10 C11 119.9(2)
C9 C10 H10 120.0
C11 C10 H10 120.0
C10 C11 C12 121.9(3)
C10 C11 H11 119.1
C12 C11 H11 119.1
C11 C12 C7 117.5(2)
C11 C12 C13 120.6(2)
C7 C12 C13 121.89(16)
C12 C13 H13A 109.5
C12 C13 H13B 109.5
H13A C13 H13B 109.5
C12 C13 H13C 109.5
H13A C13 H13C 109.5
H13B C13 H13C 109.5
C4 N1 C1 114.78(14)
C4 N2 C3 114.77(13)
C3 N3 H3A 120.0
C3 N3 H3B 120.0
H3A N3 H3B 120.0
C1 N4 H4A 120.0
C1 N4 H4B 120.0
H4A N4 H4B 120.0
C6 N5 C7 128.79(14)
C6 N5 H5 115.6
C7 N5 H5 115.6
C4 S1 C5 102.08(8)

loop_
_geom_bond_atom_site_label_1
_geom_bond_atom_site_label_2
_geom_bond_distance
C1 N4 1.345(2)
C1 N1 1.358(2)
C1 C2 1.387(3)
C2 C3 1.374(2)
C2 H2 0.9300
C3 N3 1.354(2)
C3 N2 1.3625(19)
C4 N2 1.317(2)
C4 N1 1.3312(19)
C4 S1 1.7630(17)
C5 C6 1.505(2)
C5 S1 1.8054(17)
C5 H5A 0.9700
C5 H5B 0.9700
C6 O1 1.2207(18)
C6 N5 1.335(2)
C7 C8 1.392(3)
C7 C12 1.392(3)
C7 N5 1.419(2)
C8 C9 1.382(3)
C8 H8 0.9300
C9 C10 1.351(4)
C9 H9 0.9300
C10 C11 1.379(4)
C10 H10 0.9300
C11 C12 1.384(3)
C11 H11 0.9300
C12 C13 1.504(3)
C13 H13A 0.9600
C13 H13B 0.9600
C13 H13C 0.9600
N3 H3A 0.8600
N3 H3B 0.8600
N4 H4A 0.8600
N4 H4B 0.8600
N5 H5 0.8600

loop_
_geom_hbond_atom_site_label_D
_geom_hbond_atom_site_label_H
_geom_hbond_atom_site_label_A
_geom_hbond_site_symmetry_A
_geom_hbond_distance_DH
_geom_hbond_distance_HA
_geom_hbond_distance_DA
_geom_hbond_angle_DHA
N4 H4A N1 3_657 0.86 2.26 3.115(2) 175
N3 H3A O1 4_566 0.86 2.27 3.045(2) 150
N5 H5 O1 4_566 0.86 2.54 3.264(3) 142
C13 H13A O1 4_566 0.96 2.55 3.385(3) 145

loop_
_geom_torsion_atom_site_label_1
_geom_torsion_atom_site_label_2
_geom_torsion_atom_site_label_3
_geom_torsion_atom_site_label_4
_geom_torsion
N4 C1 C2 C3 -178.67(16)
N1 C1 C2 C3 2.8(2)
C1 C2 C3 N3 -179.76(15)
C1 C2 C3 N2 1.9(2)
S1 C5 C6 O1 -78.22(17)
S1 C5 C6 N5 100.79(14)
C12 C7 C8 C9 0.1(3)
N5 C7 C8 C9 -179.1(2)
C7 C8 C9 C10 0.9(4)
C8 C9 C10 C11 -0.9(5)
C9 C10 C11 C12 0.0(4)
C10 C11 C12 C7 0.9(3)
C10 C11 C12 C13 -179.2(2)
C8 C7 C12 C11 -0.9(3)
N5 C7 C12 C11 178.33(17)
C8 C7 C12 C13 179.20(19)
N5 C7 C12 C13 -1.6(3)
N2 C4 N1 C1 -0.8(2)
S1 C4 N1 C1 179.04(11)
N4 C1 N1 C4 177.99(14)
C2 C1 N1 C4 -3.3(2)
N1 C4 N2 C3 5.1(2)
S1 C4 N2 C3 -174.73(9)
N3 C3 N2 C4 176.08(12)
C2 C3 N2 C4 -5.39(19)
O1 C6 N5 C7 -2.6(3)
C5 C6 N5 C7 178.42(15)
C8 C7 N5 C6 -11.7(3)
C12 C7 N5 C6 169.09(16)
N2 C4 S1 C5 9.30(12)
N1 C4 S1 C5 -170.54(10)
C6 C5 S1 C4 -98.07(12)
